data_4122675
loop_
_publ_author_name
'Zhao, Huaiqing'
'Sheng, Shen'
'Hong, Yunhan'
'Zeng, Huaqiang'

_publ_section_title
;
 Proton Gradient-Induced Water Transport Mediated by Water Wires Inside
 Narrow Aquapores of Aquafoldamer Molecules.
;
_journal_issue 40
_journal_name_full 'Journal of the American Chemical Society'
_journal_page_first 14270
_journal_paper_doi 10.1021/ja5077537
_journal_volume 136
_journal_year 2014
_chemical_formula_sum 'C39 H34 Cl2 N10 O9'
_chemical_formula_weight 857.66
_chemical_name_systematic
; 
 ? 
;
_space_group_IT_number 4
_symmetry_cell_setting monoclinic
_symmetry_space_group_name_Hall 'P 2yb'
_symmetry_space_group_name_H-M 'P 1 21 1'
_atom_sites_solution_hydrogens geom
_atom_sites_solution_primary direct
_atom_sites_solution_secondary difmap
_audit_creation_method SHELXL-97
_cell_angle_alpha 90.00
_cell_angle_beta 95.496(3)
_cell_angle_gamma 90.00
_cell_formula_units_Z 2
_cell_length_a 13.4832(14)
_cell_length_b 10.4163(12)
_cell_length_c 13.7636(16)
_cell_measurement_reflns_used 769
_cell_measurement_temperature 100(2)
_cell_measurement_theta_max 19.95
_cell_measurement_theta_min 2.81
_cell_volume 1924.1(4)
_computing_cell_refinement 'Bruker SMART'
_computing_data_collection 'Bruker SMART'
_computing_data_reduction 'Bruker SAINT'
_computing_molecular_graphics 'Bruker SHELXTL'
_computing_publication_material 'Bruker SHELXTL'
_computing_structure_refinement 'SHELXL-97 (Sheldrick, 1997)'
_computing_structure_solution 'SHELXS-97 (Sheldrick, 1990)'
_diffrn_ambient_temperature 100(2)
_diffrn_measured_fraction_theta_full 0.995
_diffrn_measured_fraction_theta_max 0.995
_diffrn_measurement_device_type 'CCD area detector'
_diffrn_measurement_method 'phi and omega scans'
_diffrn_radiation_monochromator graphite
_diffrn_radiation_source 'fine-focus sealed tube'
_diffrn_radiation_type MoK\a
_diffrn_radiation_wavelength 0.71073
_diffrn_reflns_av_R_equivalents 0.0520
_diffrn_reflns_av_sigmaI/netI 0.0955
_diffrn_reflns_limit_h_max 15
_diffrn_reflns_limit_h_min -17
_diffrn_reflns_limit_k_max 13
_diffrn_reflns_limit_k_min -13
_diffrn_reflns_limit_l_max 17
_diffrn_reflns_limit_l_min -17
_diffrn_reflns_number 13794
_diffrn_reflns_theta_full 27.49
_diffrn_reflns_theta_max 27.49
_diffrn_reflns_theta_min 2.02
_exptl_absorpt_coefficient_mu 0.241
_exptl_absorpt_correction_T_max 0.7456
_exptl_absorpt_correction_T_min 0.5986
_exptl_absorpt_correction_type multi-scan
_exptl_absorpt_process_details 'Sadabs, (Sheldrick 2001)'
_exptl_crystal_colour Colourless
_exptl_crystal_density_diffrn 1.480
_exptl_crystal_density_meas ?
_exptl_crystal_density_method 'not measured'
_exptl_crystal_description Block
_exptl_crystal_F_000 888
_exptl_crystal_size_max 0.60
_exptl_crystal_size_mid 0.16
_exptl_crystal_size_min 0.14
_refine_diff_density_max 0.341
_refine_diff_density_min -0.362
_refine_diff_density_rms 0.067
_refine_ls_abs_structure_details 'Flack H D (1983), Acta Cryst. A39, 876-881'
_refine_ls_abs_structure_Flack 0.26(12)
_refine_ls_extinction_method none
_refine_ls_goodness_of_fit_ref 1.025
_refine_ls_hydrogen_treatment mixed
_refine_ls_matrix_type full
_refine_ls_number_parameters 602
_refine_ls_number_reflns 8091
_refine_ls_number_restraints 16
_refine_ls_restrained_S_all 1.025
_refine_ls_R_factor_all 0.0941
_refine_ls_R_factor_gt 0.0670
_refine_ls_shift/su_max 0.000
_refine_ls_shift/su_mean 0.000
_refine_ls_structure_factor_coef Fsqd
_refine_ls_weighting_details 'calc w=1/[\s^2^(Fo^2^)+(0.0597P)^2^+0.0000P] where P=(Fo^2^+2Fc^2^)/3'
_refine_ls_weighting_scheme calc
_refine_ls_wR_factor_gt 0.1321
_refine_ls_wR_factor_ref 0.1458
_reflns_number_gt 6028
_reflns_number_total 8091
_reflns_threshold_expression >2sigma(I)
_cod_data_source_file ja5077537_si_003.cif
_cod_data_source_block 4
_cod_depositor_comments
;
The following automatic conversions were performed:

'_symmetry_cell_setting' value 'Monoclinic' changed to 'monoclinic'
according to
/home/saulius/struct/COD-crude-data--automatic-downloads/rss-feeds/ACS/lib/dictionaries/cif_core.dic
dictionary named 'cif_core.dic' version 2.4.2 from
2011-04-26.

'_exptl_absorpt_correction_type' value 'Multi-scan'
changed to 'multi-scan' according to
/home/saulius/struct/COD-crude-data--automatic-downloads/rss-feeds/ACS/lib/dictionaries/cif_core.dic
dictionary named 'cif_core.dic' version 2.4.2 from 2011-04-26.

Automatic conversion script
Id: cif_fix_values 2281 2013-09-26 08:29:07Z andrius 

 Adding full bibliography for 4122672--4122675.cif.

The following automatic conversions were performed:

'_exptl_crystal_density_meas' value 'Not Measured' was changed to '?'
- the value is perceived as not measured.

Automatic conversion script
Id: cif_fix_values 3008 2015-01-20 13:52:24Z robertas 
;
_cod_original_sg_symbol_H-M P2(1)
_cod_database_code 4122675

loop_
_symmetry_equiv_pos_as_xyz
'x, y, z'
'-x, y+1/2, -z'

loop_
_atom_site_label
_atom_site_type_symbol
_atom_site_fract_x
_atom_site_fract_y
_atom_site_fract_z
_atom_site_U_iso_or_equiv
_atom_site_adp_type
_atom_site_occupancy
_atom_site_symmetry_multiplicity
_atom_site_calc_flag
_atom_site_refinement_flags
_atom_site_disorder_assembly
_atom_site_disorder_group
O1 O 0.37533(18) 0.7662(3) 0.40275(19) 0.0322(7) Uani 1 1 d . . .
O2 O 0.1042(2) 0.6965(3) 0.85256(19) 0.0330(7) Uani 1 1 d . . .
O3 O -0.41632(19) 0.5976(3) 0.6091(2) 0.0311(7) Uani 1 1 d . . .
O4 O -0.25866(18) 0.5384(3) 0.09602(18) 0.0324(7) Uani 1 1 d . . .
O5 O 0.29141(18) 0.4533(3) 0.25462(17) 0.0246(6) Uani 1 1 d . . .
O6 O 0.10585(19) 0.3777(3) 0.70618(18) 0.0300(6) Uani 1 1 d . . .
O7 O 0.25544(18) 0.3690(3) 0.79252(17) 0.0278(6) Uani 1 1 d . . .
N1 N 0.2218(2) 0.7518(3) 0.4578(2) 0.0206(7) Uani 1 1 d D . .
H1N H 0.1620(16) 0.733(4) 0.437(2) 0.022(10) Uiso 1 1 d D . .
N2 N 0.1687(2) 0.7290(3) 0.6098(2) 0.0202(7) Uani 1 1 d . . .
N3 N 0.0084(2) 0.6863(3) 0.7064(2) 0.0221(7) Uani 1 1 d D . .
H3N H 0.007(3) 0.680(4) 0.6440(14) 0.027(11) Uiso 1 1 d D . .
N4 N -0.1565(2) 0.6412(3) 0.6633(2) 0.0217(7) Uani 1 1 d . . .
N5 N -0.2855(2) 0.5783(3) 0.5146(2) 0.0235(7) Uani 1 1 d D . .
H5N H -0.2228(15) 0.565(4) 0.519(3) 0.036(12) Uiso 1 1 d D . .
N6 N -0.2685(2) 0.5555(3) 0.3528(2) 0.0198(7) Uani 1 1 d . . .
N7 N -0.1372(2) 0.5288(3) 0.2249(2) 0.0226(7) Uani 1 1 d D . .
H7N H -0.135(3) 0.525(4) 0.2870(14) 0.033(12) Uiso 1 1 d D . .
N8 N 0.0304(2) 0.4973(3) 0.2431(2) 0.0200(7) Uani 1 1 d . . .
N9 N 0.1823(2) 0.4491(3) 0.3730(2) 0.0188(6) Uani 1 1 d D . .
H9N H 0.1195(16) 0.453(4) 0.386(3) 0.038(12) Uiso 1 1 d D . .
N10 N 0.1972(2) 0.4135(3) 0.5388(2) 0.0174(6) Uani 1 1 d . . .
C1 C 0.2960(3) 0.7713(4) 0.2085(3) 0.0274(9) Uani 1 1 d . . .
H1 H 0.3641 0.7486 0.2227 0.033 Uiso 1 1 calc R . .
C2 C 0.2573(3) 0.7863(4) 0.1125(3) 0.0348(10) Uani 1 1 d . . .
H2 H 0.2984 0.7730 0.0611 0.042 Uiso 1 1 calc R . .
C3 C 0.1583(3) 0.8209(4) 0.0914(3) 0.0316(10) Uani 1 1 d . . .
H3 H 0.1312 0.8298 0.0255 0.038 Uiso 1 1 calc R . .
C4 C 0.0992(3) 0.8425(4) 0.1665(3) 0.0274(9) Uani 1 1 d . . .
H4 H 0.0319 0.8689 0.1521 0.033 Uiso 1 1 calc R . .
C5 C 0.1379(3) 0.8257(3) 0.2630(3) 0.0227(8) Uani 1 1 d . . .
H5 H 0.0966 0.8397 0.3143 0.027 Uiso 1 1 calc R . .
C6 C 0.2360(3) 0.7889(4) 0.2849(3) 0.0228(8) Uani 1 1 d . . .
C7 C 0.2845(3) 0.7684(4) 0.3866(3) 0.0228(8) Uani 1 1 d . . .
C8 C 0.2471(3) 0.7365(4) 0.5583(3) 0.0225(8) Uani 1 1 d . . .
C9 C 0.3457(3) 0.7275(4) 0.6015(3) 0.0244(8) Uani 1 1 d . . .
H9 H 0.4004 0.7311 0.5629 0.029 Uiso 1 1 calc R . .
C10 C 0.3608(3) 0.7133(4) 0.7019(3) 0.0288(9) Uani 1 1 d . . .
H10 H 0.4265 0.7085 0.7335 0.035 Uiso 1 1 calc R . .
C11 C 0.2791(3) 0.7060(4) 0.7560(3) 0.0254(9) Uani 1 1 d . . .
H11 H 0.2876 0.6961 0.8249 0.030 Uiso 1 1 calc R . .
C12 C 0.1853(3) 0.7137(4) 0.7067(3) 0.0215(8) Uani 1 1 d . . .
C13 C 0.0954(3) 0.6996(4) 0.7634(3) 0.0249(8) Uani 1 1 d . . .
C14 C -0.0875(3) 0.6686(4) 0.7370(3) 0.0232(8) Uani 1 1 d . . .
C15 C -0.1096(3) 0.6785(4) 0.8338(3) 0.0268(9) Uani 1 1 d . . .
H15 H -0.0591 0.6980 0.8846 0.032 Uiso 1 1 calc R . .
C16 C -0.2078(3) 0.6592(4) 0.8539(3) 0.0285(9) Uani 1 1 d . . .
H16 H -0.2253 0.6651 0.9190 0.034 Uiso 1 1 calc R . .
C17 C -0.2801(3) 0.6310(4) 0.7781(3) 0.0281(9) Uani 1 1 d . . .
H17 H -0.3475 0.6167 0.7899 0.034 Uiso 1 1 calc R . .
C18 C -0.2505(3) 0.6247(4) 0.6849(3) 0.0229(8) Uani 1 1 d . . .
C19 C -0.3272(3) 0.5987(4) 0.5998(3) 0.0252(9) Uani 1 1 d . . .
C20 C -0.3325(3) 0.5648(4) 0.4198(3) 0.0223(8) Uani 1 1 d . . .
C21 C -0.4354(3) 0.5653(4) 0.3982(3) 0.0246(8) Uani 1 1 d . . .
H21 H -0.4787 0.5710 0.4486 0.030 Uiso 1 1 calc R . .
C22 C -0.4726(3) 0.5574(4) 0.3018(3) 0.0292(9) Uani 1 1 d . . .
H22 H -0.5425 0.5573 0.2846 0.035 Uiso 1 1 calc R . .
C23 C -0.4075(3) 0.5495(4) 0.2301(3) 0.0272(9) Uani 1 1 d . . .
H23 H -0.4316 0.5454 0.1631 0.033 Uiso 1 1 calc R . .
C24 C -0.3065(2) 0.5479(4) 0.2589(3) 0.0224(8) Uani 1 1 d . . .
C25 C -0.2334(2) 0.5380(4) 0.1839(3) 0.0225(8) Uani 1 1 d . . .
C26 C -0.0488(2) 0.5205(3) 0.1797(2) 0.0189(8) Uani 1 1 d . . .
C27 C -0.0434(3) 0.5376(4) 0.0801(2) 0.0217(8) Uani 1 1 d . . .
H27 H -0.1015 0.5545 0.0374 0.026 Uiso 1 1 calc R . .
C28 C 0.0491(3) 0.5291(4) 0.0451(3) 0.0234(8) Uani 1 1 d . . .
H28 H 0.0554 0.5396 -0.0226 0.028 Uiso 1 1 calc R . .
C29 C 0.1327(3) 0.5051(4) 0.1096(3) 0.0240(8) Uani 1 1 d . . .
H29 H 0.1970 0.4989 0.0872 0.029 Uiso 1 1 calc R . .
C30 C 0.1197(2) 0.4905(3) 0.2071(3) 0.0189(8) Uani 1 1 d . . .
C31 C 0.2074(2) 0.4624(3) 0.2794(2) 0.0175(7) Uani 1 1 d . . .
C32 C 0.2461(3) 0.4234(3) 0.4584(3) 0.0176(7) Uani 1 1 d . . .
C33 C 0.3485(3) 0.4074(3) 0.4579(3) 0.0218(8) Uani 1 1 d . . .
H33 H 0.3794 0.4114 0.3987 0.026 Uiso 1 1 calc R . .
C34 C 0.4037(3) 0.3855(4) 0.5461(3) 0.0229(8) Uani 1 1 d . . .
H34 H 0.4740 0.3757 0.5487 0.027 Uiso 1 1 calc R . .
C35 C 0.3562(3) 0.3778(4) 0.6306(3) 0.0212(8) Uani 1 1 d . . .
H35 H 0.3928 0.3640 0.6922 0.025 Uiso 1 1 calc R . .
C36 C 0.2537(3) 0.3909(3) 0.6227(2) 0.0186(7) Uani 1 1 d . . .
C37 C 0.1955(3) 0.3795(4) 0.7094(3) 0.0234(8) Uani 1 1 d . . .
C38 C 0.2058(3) 0.3645(4) 0.8814(3) 0.0324(10) Uani 1 1 d . . .
H38A H 0.1781 0.4493 0.8939 0.049 Uiso 1 1 calc R . .
H38B H 0.2538 0.3402 0.9362 0.049 Uiso 1 1 calc R . .
H38C H 0.1518 0.3012 0.8741 0.049 Uiso 1 1 calc R . .
O1W O -0.0036(2) 0.2052(3) 0.5654(2) 0.0352(7) Uani 1 1 d D . .
H1A H 0.012(3) 0.133(3) 0.542(3) 0.042 Uiso 1 1 d D . .
H1B H 0.036(3) 0.229(4) 0.613(2) 0.042 Uiso 1 1 d D . .
O2W O 0.0181(2) 0.9551(3) 0.5185(2) 0.0424(8) Uani 1 1 d D . .
H2A H 0.040(3) 0.881(3) 0.531(3) 0.051 Uiso 1 1 d D . .
H2B H -0.034(2) 0.959(4) 0.480(3) 0.051 Uiso 1 1 d D . .
C1S C 0.5027(9) 0.3899(12) 0.9894(8) 0.066(3) Uani 0.577(4) 1 d PD A 1
H1S1 H 0.5697 0.4091 1.0220 0.079 Uiso 0.577(4) 1 calc PR A 1
H1S2 H 0.5062 0.3045 0.9583 0.079 Uiso 0.577(4) 1 calc PR A 1
Cl1A Cl 0.4763(2) 0.4992(5) 0.9011(3) 0.1027(16) Uani 0.577(4) 1 d PD A 1
Cl1B Cl 0.41829(15) 0.3802(3) 1.07980(15) 0.0618(9) Uani 0.577(4) 1 d PD A 1
C2S C 0.5284(13) 0.4470(13) 0.9412(12) 0.083(6) Uani 0.423(4) 1 d PD A 2
H2S1 H 0.5283 0.4403 0.8695 0.099 Uiso 0.423(4) 1 calc PR A 2
H2S2 H 0.5958 0.4738 0.9686 0.099 Uiso 0.423(4) 1 calc PR A 2
Cl2A Cl 0.4400(5) 0.5611(5) 0.9705(5) 0.128(3) Uani 0.423(4) 1 d PD A 2
Cl2B Cl 0.4988(4) 0.2978(5) 0.9897(5) 0.1033(19) Uani 0.423(4) 1 d PD A 2

loop_
_atom_site_aniso_label
_atom_site_aniso_U_11
_atom_site_aniso_U_22
_atom_site_aniso_U_33
_atom_site_aniso_U_23
_atom_site_aniso_U_13
_atom_site_aniso_U_12
O1 0.0119(13) 0.0483(19) 0.0368(16) -0.0029(14) 0.0043(11) -0.0020(13)
O2 0.0321(15) 0.0399(18) 0.0260(15) 0.0047(13) -0.0022(12) -0.0046(13)
O3 0.0199(14) 0.0370(17) 0.0378(16) -0.0007(13) 0.0090(11) -0.0007(12)
O4 0.0207(13) 0.054(2) 0.0216(14) 0.0012(14) -0.0035(11) 0.0025(14)
O5 0.0171(13) 0.0329(16) 0.0238(14) 0.0006(12) 0.0029(10) 0.0012(12)
O6 0.0207(14) 0.0464(18) 0.0233(14) 0.0026(13) 0.0038(11) -0.0017(13)
O7 0.0251(14) 0.0403(17) 0.0182(13) 0.0040(12) 0.0027(11) 0.0064(13)
N1 0.0136(15) 0.0245(18) 0.0231(17) 0.0011(13) -0.0018(12) -0.0031(13)
N2 0.0209(15) 0.0174(16) 0.0218(16) -0.0005(13) -0.0008(12) 0.0009(13)
N3 0.0230(16) 0.0294(19) 0.0139(16) 0.0009(14) 0.0022(12) 0.0041(14)
N4 0.0228(16) 0.0190(17) 0.0234(16) -0.0014(13) 0.0030(13) -0.0004(13)
N5 0.0117(15) 0.0300(19) 0.0291(18) -0.0061(15) 0.0039(13) -0.0031(14)
N6 0.0181(15) 0.0197(17) 0.0215(16) -0.0003(13) 0.0011(12) 0.0006(13)
N7 0.0196(15) 0.0308(19) 0.0174(16) 0.0015(14) 0.0015(12) -0.0022(14)
N8 0.0202(15) 0.0174(16) 0.0225(16) -0.0016(13) 0.0018(12) -0.0009(13)
N9 0.0092(14) 0.0268(17) 0.0206(15) -0.0006(13) 0.0028(12) 0.0004(13)
N10 0.0164(15) 0.0132(15) 0.0233(16) 0.0002(12) 0.0061(12) 0.0002(12)
C1 0.024(2) 0.024(2) 0.035(2) 0.0005(18) 0.0061(17) 0.0017(17)
C2 0.040(2) 0.030(2) 0.037(2) 0.0034(19) 0.0166(19) 0.009(2)
C3 0.038(2) 0.026(2) 0.030(2) 0.0047(18) -0.0001(18) 0.0002(19)
C4 0.027(2) 0.022(2) 0.033(2) 0.0087(17) 0.0020(17) 0.0017(17)
C5 0.0210(19) 0.020(2) 0.029(2) -0.0010(16) 0.0097(16) -0.0008(15)
C6 0.0225(19) 0.018(2) 0.028(2) 0.0006(16) 0.0039(16) -0.0034(16)
C7 0.024(2) 0.0164(19) 0.029(2) -0.0012(16) 0.0059(16) -0.0038(16)
C8 0.024(2) 0.0151(19) 0.027(2) -0.0017(15) -0.0004(16) -0.0034(15)
C9 0.0148(17) 0.026(2) 0.032(2) 0.0008(17) 0.0014(15) 0.0016(16)
C10 0.0206(19) 0.027(2) 0.036(2) -0.0027(19) -0.0121(17) 0.0014(17)
C11 0.025(2) 0.025(2) 0.025(2) 0.0004(17) -0.0053(16) 0.0051(17)
C12 0.0238(19) 0.0173(19) 0.0221(19) -0.0003(16) -0.0048(15) 0.0010(16)
C13 0.031(2) 0.020(2) 0.022(2) 0.0006(16) -0.0035(16) 0.0023(17)
C14 0.027(2) 0.0175(19) 0.026(2) 0.0026(16) 0.0037(16) 0.0019(16)
C15 0.030(2) 0.027(2) 0.023(2) 0.0010(17) 0.0001(16) 0.0041(18)
C16 0.032(2) 0.034(2) 0.021(2) 0.0053(17) 0.0100(16) 0.0097(19)
C17 0.024(2) 0.027(2) 0.035(2) 0.0060(18) 0.0137(17) 0.0092(17)
C18 0.0227(19) 0.018(2) 0.029(2) 0.0060(16) 0.0078(16) 0.0045(15)
C19 0.023(2) 0.020(2) 0.034(2) 0.0044(17) 0.0120(17) 0.0005(16)
C20 0.0222(19) 0.017(2) 0.028(2) 0.0001(16) 0.0027(15) -0.0018(16)
C21 0.0184(18) 0.024(2) 0.033(2) 0.0030(17) 0.0087(15) -0.0024(16)
C22 0.0152(17) 0.031(2) 0.041(2) 0.0074(19) 0.0007(16) -0.0008(17)
C23 0.0174(18) 0.035(2) 0.028(2) 0.0053(18) -0.0027(15) -0.0006(17)
C24 0.0173(17) 0.022(2) 0.028(2) 0.0051(17) 0.0014(15) 0.0006(16)
C25 0.0168(17) 0.024(2) 0.026(2) 0.0024(17) -0.0011(15) -0.0025(16)
C26 0.0195(17) 0.0176(19) 0.0198(18) -0.0029(15) 0.0022(14) 0.0002(15)
C27 0.0188(17) 0.026(2) 0.0201(18) 0.0013(16) 0.0000(14) 0.0009(16)
C28 0.0246(18) 0.028(2) 0.0178(18) 0.0015(16) 0.0020(14) 0.0035(17)
C29 0.0261(19) 0.025(2) 0.0215(19) -0.0007(16) 0.0073(15) 0.0012(17)
C30 0.0170(17) 0.0118(18) 0.0285(19) -0.0007(15) 0.0048(14) -0.0010(14)
C31 0.0186(18) 0.0160(19) 0.0189(17) -0.0012(14) 0.0071(14) -0.0018(15)
C32 0.0159(17) 0.0128(18) 0.0242(19) 0.0007(14) 0.0024(14) -0.0006(13)
C33 0.0235(19) 0.019(2) 0.0237(19) 0.0013(15) 0.0080(15) 0.0030(16)
C34 0.0105(16) 0.025(2) 0.034(2) -0.0005(17) 0.0036(15) -0.0020(15)
C35 0.0176(18) 0.020(2) 0.0248(19) 0.0040(16) -0.0048(14) -0.0010(15)
C36 0.0227(18) 0.0141(18) 0.0194(18) -0.0002(14) 0.0040(14) -0.0025(15)
C37 0.026(2) 0.018(2) 0.027(2) -0.0011(16) 0.0044(16) -0.0010(16)
C38 0.036(2) 0.042(3) 0.021(2) 0.0049(19) 0.0099(17) 0.008(2)
O1W 0.0260(15) 0.0330(18) 0.0449(19) -0.0046(14) -0.0056(13) 0.0017(13)
O2W 0.0346(18) 0.0398(19) 0.052(2) -0.0107(17) 0.0008(15) -0.0014(16)
C1S 0.081(8) 0.061(8) 0.061(7) -0.007(6) 0.036(6) -0.007(7)
Cl1A 0.0595(18) 0.156(4) 0.092(3) 0.058(3) 0.0089(17) -0.010(2)
Cl1B 0.0385(12) 0.109(2) 0.0387(12) -0.0130(13) 0.0054(9) -0.0194(13)
C2S 0.107(14) 0.092(13) 0.053(10) 0.043(9) 0.027(10) 0.036(11)
Cl2A 0.142(5) 0.066(3) 0.153(5) -0.024(3) -0.101(4) 0.031(3)
Cl2B 0.072(3) 0.071(3) 0.170(5) -0.018(3) 0.025(3) -0.001(3)

loop_
_atom_type_symbol
_atom_type_description
_atom_type_scat_dispersion_real
_atom_type_scat_dispersion_imag
_atom_type_scat_source
C C 0.0033 0.0016 'International Tables Vol C Tables 4.2.6.8 and 6.1.1.4'
H H 0.0000 0.0000 'International Tables Vol C Tables 4.2.6.8 and 6.1.1.4'
N N 0.0061 0.0033 'International Tables Vol C Tables 4.2.6.8 and 6.1.1.4'
O O 0.0106 0.0060 'International Tables Vol C Tables 4.2.6.8 and 6.1.1.4'
Cl Cl 0.1484 0.1585 'International Tables Vol C Tables 4.2.6.8 and 6.1.1.4'

loop_
_geom_angle_atom_site_label_1
_geom_angle_atom_site_label_2
_geom_angle_atom_site_label_3
_geom_angle
C37 O7 C38 115.7(3)
C7 N1 C8 127.9(3)
C8 N2 C12 118.1(3)
C13 N3 C14 127.5(3)
C14 N4 C18 117.5(3)
C19 N5 C20 129.0(3)
C20 N6 C24 117.4(3)
C25 N7 C26 129.4(3)
C26 N8 C30 117.2(3)
C31 N9 C32 128.0(3)
C36 N10 C32 116.1(3)
C2 C1 C6 120.7(4)
C1 C2 C3 119.9(4)
C4 C3 C2 119.9(4)
C3 C4 C5 120.2(4)
C6 C5 C4 120.4(4)
C5 C6 C1 118.9(4)
C5 C6 C7 124.3(3)
C1 C6 C7 116.8(3)
O1 C7 N1 123.0(3)
O1 C7 C6 120.7(3)
N1 C7 C6 116.3(3)
N2 C8 N1 113.7(3)
N2 C8 C9 122.5(3)
N1 C8 C9 123.8(3)
C10 C9 C8 118.2(3)
C9 C10 C11 119.5(3)
C12 C11 C10 118.0(4)
N2 C12 C11 123.7(4)
N2 C12 C13 117.4(3)
C11 C12 C13 118.9(3)
O2 C13 N3 125.0(4)
O2 C13 C12 121.1(3)
N3 C13 C12 113.8(3)
N4 C14 C15 122.8(3)
N4 C14 N3 113.0(3)
C15 C14 N3 124.2(3)
C16 C15 C14 118.2(3)
C17 C16 C15 119.5(3)
C18 C17 C16 117.6(4)
N4 C18 C17 124.4(4)
N4 C18 C19 116.2(3)
C17 C18 C19 119.4(3)
O3 C19 N5 125.4(4)
O3 C19 C18 121.9(3)
N5 C19 C18 112.8(3)
N6 C20 C21 123.6(3)
N6 C20 N5 112.9(3)
C21 C20 N5 123.5(3)
C22 C21 C20 118.1(3)
C21 C22 C23 119.5(3)
C24 C23 C22 118.2(3)
N6 C24 C23 123.2(3)
N6 C24 C25 116.8(3)
C23 C24 C25 119.9(3)
O4 C25 N7 124.8(3)
O4 C25 C24 122.8(3)
N7 C25 C24 112.4(3)
N8 C26 C27 123.5(3)
N8 C26 N7 112.5(3)
C27 C26 N7 123.9(3)
C28 C27 C26 118.0(3)
C27 C28 C29 119.5(3)
C30 C29 C28 118.1(3)
N8 C30 C29 123.7(3)
N8 C30 C31 116.2(3)
C29 C30 C31 120.1(3)
O5 C31 N9 125.2(3)
O5 C31 C30 121.6(3)
N9 C31 C30 113.2(3)
N10 C32 C33 124.0(3)
N10 C32 N9 113.1(3)
C33 C32 N9 122.9(3)
C34 C33 C32 117.8(3)
C33 C34 C35 119.7(3)
C36 C35 C34 117.9(3)
N10 C36 C35 124.4(3)
N10 C36 C37 113.8(3)
C35 C36 C37 121.8(3)
O6 C37 O7 123.3(3)
O6 C37 C36 125.0(3)
O7 C37 C36 111.6(3)
Cl1A C1S Cl1B 116.3(7)
Cl2B C2S Cl2A 109.2(8)

loop_
_geom_bond_atom_site_label_1
_geom_bond_atom_site_label_2
_geom_bond_distance
O1 C7 1.224(4)
O2 C13 1.221(4)
O3 C19 1.221(4)
O4 C25 1.224(4)
O5 C31 1.217(4)
O6 C37 1.206(4)
O7 C37 1.341(4)
O7 C38 1.451(4)
N1 C7 1.365(5)
N1 C8 1.401(5)
N2 C8 1.332(5)
N2 C12 1.340(4)
N3 C13 1.355(5)
N3 C14 1.409(5)
N4 C14 1.341(5)
N4 C18 1.341(5)
N5 C19 1.364(5)
N5 C20 1.402(5)
N6 C20 1.326(4)
N6 C24 1.346(4)
N7 C25 1.368(4)
N7 C26 1.399(4)
N8 C26 1.335(4)
N8 C30 1.346(4)
N9 C31 1.369(4)
N9 C32 1.414(4)
N10 C36 1.342(4)
N10 C32 1.344(4)
C1 C2 1.381(6)
C1 C6 1.398(5)
C2 C3 1.386(6)
C3 C4 1.383(5)
C4 C5 1.391(5)
C5 C6 1.383(5)
C6 C7 1.502(5)
C8 C9 1.406(5)
C9 C10 1.386(5)
C10 C11 1.389(5)
C11 C12 1.379(5)
C12 C13 1.511(5)
C14 C15 1.397(5)
C15 C16 1.393(5)
C16 C17 1.390(6)
C17 C18 1.380(5)
C18 C19 1.511(5)
C20 C21 1.391(5)
C21 C22 1.375(5)
C22 C23 1.385(5)
C23 C24 1.381(5)
C24 C25 1.497(5)
C26 C27 1.391(5)
C27 C28 1.382(5)
C28 C29 1.389(5)
C29 C30 1.378(5)
C30 C31 1.501(5)
C32 C33 1.392(5)
C33 C34 1.381(5)
C34 C35 1.384(5)
C35 C36 1.383(5)
C36 C37 1.493(5)
C1S Cl1A 1.678(11)
C1S Cl1B 1.768(9)
C2S Cl2B 1.752(13)
C2S Cl2A 1.757(13)

loop_
_geom_hbond_atom_site_label_D
_geom_hbond_atom_site_label_H
_geom_hbond_atom_site_label_A
_geom_hbond_distance_DH
_geom_hbond_distance_HA
_geom_hbond_distance_DA
_geom_hbond_angle_DHA
_geom_hbond_site_symmetry_A
N1 H1N O1W 0.851(18) 2.15(2) 2.968(4) 161(3) 2_556
N7 H7N N6 0.854(18) 2.12(4) 2.628(4) 118(3) .
N9 H9N O2W 0.883(19) 2.37(2) 3.211(4) 158(4) 2_546
O1W H1A O2W 0.858(18) 1.88(2) 2.706(4) 161(4) 1_545
O1W H1B O6 0.846(18) 2.17(2) 2.935(4) 151(4) .
O2W H2A O1W 0.838(18) 2.29(4) 2.847(4) 125(3) 2_556
O2W H2A N2 0.838(18) 2.52(2) 3.281(4) 152(4) .
O2W H2B N10 0.838(18) 2.24(3) 2.967(4) 145(4) 2_556
